data_4036675
loop_
_publ_author_name
'Mahendran, Vaithiyanathan'
'Pasumpon, Kamaraj'
'Thimmarayaperumal, Solaimalai'
'Thilagar, Pakkirisamy'
'Shanmugam, Sivakumar'

_publ_section_title
;
 Tetraphenylethene-2-Pyrone Conjugate: Aggregation-Induced Emission Study
 and Explosives Sensor.
;
_journal_issue 9
_journal_name_full 'The Journal of organic chemistry'
_journal_page_first 3597
_journal_page_last 3602
_journal_paper_doi 10.1021/acs.joc.6b00267
_journal_volume 81
_journal_year 2016
_chemical_formula_moiety 'C33 H23 N O2 S'
_chemical_formula_sum 'C33 H23 N O2 S'
_chemical_formula_weight 497.58
_space_group_crystal_system triclinic
_space_group_IT_number 2
_space_group_name_Hall '-P 1'
_space_group_name_H-M_alt 'P -1'
_atom_sites_solution_hydrogens geom
_atom_sites_solution_primary direct
_atom_sites_solution_secondary difmap
_audit_creation_date 2015-10-31
_audit_creation_method
;
Olex2 1.2
(compiled 2013.11.15 svn.r2834 for OlexSys, GUI svn.r4720)
;
_cell_angle_alpha 83.904(12)
_cell_angle_beta 80.980(12)
_cell_angle_gamma 88.585(14)
_cell_formula_units_Z 4
_cell_length_a 9.225(2)
_cell_length_b 11.400(3)
_cell_length_c 27.925(6)
_cell_measurement_reflns_used 6220
_cell_measurement_temperature 296(2)
_cell_measurement_theta_max 29.68
_cell_measurement_theta_min 2.71
_cell_volume 2883.9(12)
_computing_molecular_graphics 'Olex2 (Dolomanov et al., 2009)'
_computing_publication_material 'Olex2 (Dolomanov et al., 2009)'
_computing_structure_refinement 'ShelXL (Sheldrick, 2008)'
_computing_structure_solution 'ShelXS (Sheldrick, 2008)'
_diffrn_ambient_temperature 296.15
_diffrn_measured_fraction_theta_full 0.964
_diffrn_measured_fraction_theta_max 0.879
_diffrn_measurement_device_type 'Bruker APEX-II CCD'
_diffrn_measurement_method '\f and \w scans'
_diffrn_radiation_monochromator graphite
_diffrn_radiation_type MoK\a
_diffrn_radiation_wavelength 0.71073
_diffrn_reflns_av_R_equivalents 0.0727
_diffrn_reflns_av_unetI/netI 0.1284
_diffrn_reflns_limit_h_max 12
_diffrn_reflns_limit_h_min -12
_diffrn_reflns_limit_k_max 15
_diffrn_reflns_limit_k_min -16
_diffrn_reflns_limit_l_max 39
_diffrn_reflns_limit_l_min -39
_diffrn_reflns_number 35813
_diffrn_reflns_theta_full 25.00
_diffrn_reflns_theta_max 30.72
_diffrn_reflns_theta_min 1.48
_diffrn_source 'fine-focus sealed tube'
_diffrn_standards_number 0
_exptl_absorpt_coefficient_mu 0.140
_exptl_absorpt_correction_type none
_exptl_crystal_colour 'clear whiteish colourless'
_exptl_crystal_colour_lustre clear
_exptl_crystal_colour_modifier whiteish
_exptl_crystal_colour_primary colourless
_exptl_crystal_density_diffrn 1.146
_exptl_crystal_density_method 'not measured'
_exptl_crystal_description plate
_exptl_crystal_F_000 1040
_exptl_crystal_size_max 0.4
_exptl_crystal_size_mid 0.3
_exptl_crystal_size_min 0.25
_platon_squeeze_details
;
;
_refine_diff_density_max 0.809
_refine_diff_density_min -0.953
_refine_diff_density_rms 0.199
_refine_ls_extinction_method none
_refine_ls_goodness_of_fit_ref 1.007
_refine_ls_hydrogen_treatment mixed
_refine_ls_matrix_type full
_refine_ls_number_parameters 669
_refine_ls_number_reflns 15792
_refine_ls_number_restraints 0
_refine_ls_restrained_S_all 1.007
_refine_ls_R_factor_all 0.1661
_refine_ls_R_factor_gt 0.1026
_refine_ls_shift/su_max 0.001
_refine_ls_shift/su_mean 0.000
_refine_ls_structure_factor_coef Fsqd
_refine_ls_weighting_details 'calc w=1/[\s^2^(Fo^2^)+(0.1749P)^2^+0.0000P] where P=(Fo^2^+2Fc^2^)/3'
_refine_ls_weighting_scheme calc
_refine_ls_wR_factor_gt 0.2656
_refine_ls_wR_factor_ref 0.3067
_reflns_number_gt 8253
_reflns_number_total 15792
_reflns_threshold_expression >2sigma(I)
_cod_data_source_file jo6b00267_si_002.cif
_cod_data_source_block m_0m-sr
_cod_depositor_comments
;

2020-04-07
Z value and formula fixed to values more according to usual
chemical conventions.                 miguel
;
_cod_original_formula_sum 'C66 H46 N2 O4 S2'
_cod_original_formula_weight 995.17
_cod_original_formula_moiety '2(C33 H23 N O2 S)'
_cod_original_formula_units_Z 2
_cod_original_cell_volume 2884.0(12)
_cod_database_code 4036675
_olex2_refinement_description
;
1. Fixed Uiso
 At 1.2 times of:
  All C(H) groups
 At 1.5 times of:
  All C(H,H,H) groups
2.a Aromatic/amide H refined with riding coordinates:
 C3(H3), C6(H6), C7(H7), C12(H12), C13(H13), C14(H14), C18(H18), C19(H19),
 C21(H21), C22(H22), C23(H23), C24(H24), C25(H25), C26(H26), C27(H27), C29(H29),
  C30(H30), C31(H31), C32(H32), C33(H33), C34(H34), C35(H35), C36(H36),
 C41(H41), C42(H42), C45(H45), C51(H51), C52(H52), C54(H54), C55(H55), C56(H56),
  C57(H57), C58(H58), C60(H60), C61(H61), C62(H62), C63(H63), C64(H64),
 C65(H65), C66(H66)
2.b Idealised Me refined as rotating group:
 C1(H1A,H1B,H1C), C47(H47A,H47B,H47C)
;

loop_
_space_group_symop_id
_space_group_symop_operation_xyz
1 'x, y, z'
2 '-x, -y, -z'

loop_
_atom_site_label
_atom_site_type_symbol
_atom_site_fract_x
_atom_site_fract_y
_atom_site_fract_z
_atom_site_U_iso_or_equiv
_atom_site_adp_type
_atom_site_occupancy
_atom_site_symmetry_multiplicity
_atom_site_calc_flag
_atom_site_refinement_flags_posn
S1 S 0.08015(10) 1.08935(9) 0.05656(3) 0.0342(2) Uani 1 1 d .
S2 S -0.38395(10) 0.88823(10) 0.04541(3) 0.0403(3) Uani 1 1 d .
O1 O 0.3475(3) 0.8594(2) 0.15431(8) 0.0296(5) Uani 1 1 d .
O2 O 0.3261(3) 0.7064(3) 0.11306(9) 0.0426(7) Uani 1 1 d .
O3 O -0.1646(3) 1.0269(3) 0.16250(8) 0.0340(6) Uani 1 1 d .
O4 O -0.2517(4) 1.2064(3) 0.14458(10) 0.0509(8) Uani 1 1 d .
N1 N 0.1064(5) 0.7908(3) 0.01976(13) 0.0536(10) Uani 1 1 d .
N2 N -0.4780(4) 1.1977(4) 0.05026(12) 0.0518(10) Uani 1 1 d .
C1 C 0.0850(6) 1.2361(4) 0.07532(15) 0.0492(11) Uani 1 1 d .
H1A H 0.0379 1.2358 0.1085 0.074 Uiso 1 1 calc GR
H1B H 0.0344 1.2901 0.0547 0.074 Uiso 1 1 calc GR
H1C H 0.1851 1.2602 0.0727 0.074 Uiso 1 1 calc GR
C2 C 0.1829(4) 1.0054(3) 0.09463(11) 0.0274(7) Uani 1 1 d .
C3 C 0.2424(4) 1.0491(3) 0.13386(11) 0.0286(7) Uani 1 1 d .
H3 H 0.2282 1.1277 0.1397 0.034 Uiso 1 1 calc R
C4 C 0.3194(3) 0.9755(3) 0.16243(11) 0.0269(7) Uani 1 1 d .
C5 C 0.3831(3) 1.0075(3) 0.20474(11) 0.0254(7) Uani 1 1 d .
C6 C 0.5056(3) 0.9443(3) 0.21956(11) 0.0252(7) Uani 1 1 d .
H6 H 0.5441 0.8803 0.2035 0.030 Uiso 1 1 calc R
C7 C 0.5682(3) 0.9782(3) 0.25815(11) 0.0262(7) Uani 1 1 d .
H7 H 0.6499 0.9375 0.2672 0.031 Uiso 1 1 calc R
C8 C 0.5101(3) 1.0725(3) 0.28356(10) 0.0213(6) Uani 1 1 d .
C9 C 0.5837(3) 1.1127(3) 0.32368(10) 0.0203(6) Uani 1 1 d .
C10 C 0.5122(3) 1.1147(3) 0.37015(11) 0.0206(6) Uani 1 1 d .
C11 C 0.3605(3) 1.0688(3) 0.38754(10) 0.0206(6) Uani 1 1 d .
C12 C 0.2601(3) 1.1315(3) 0.41955(11) 0.0243(7) Uani 1 1 d .
H12 H 0.2900 1.2011 0.4295 0.029 Uiso 1 1 calc R
C13 C 0.1175(4) 1.0915(3) 0.43650(12) 0.0277(7) Uani 1 1 d .
H13 H 0.0525 1.1351 0.4567 0.033 Uiso 1 1 calc R
C14 C 0.0738(3) 0.9854(3) 0.42280(11) 0.0261(7) Uani 1 1 d .
H14 H -0.0204 0.9573 0.4343 0.031 Uiso 1 1 calc R
C15 C 0.2093(4) 0.8870(3) 0.08712(11) 0.0298(8) Uani 1 1 d .
C16 C 0.1537(4) 0.8341(4) 0.04889(13) 0.0367(9) Uani 1 1 d .
C17 C 0.2950(4) 0.8101(4) 0.11662(12) 0.0300(8) Uani 1 1 d .
C18 C 0.3242(4) 1.1010(3) 0.23017(12) 0.0299(8) Uani 1 1 d .
H18 H 0.2432 1.1423 0.2209 0.036 Uiso 1 1 calc R
C19 C 0.3856(3) 1.1332(3) 0.26939(11) 0.0270(7) Uani 1 1 d .
H19 H 0.3444 1.1949 0.2863 0.032 Uiso 1 1 calc R
C20 C 0.7368(3) 1.1569(3) 0.30657(11) 0.0221(6) Uani 1 1 d .
C21 C 0.8509(3) 1.1360(3) 0.33467(12) 0.0277(7) Uani 1 1 d .
H21 H 0.8347 1.0873 0.3639 0.033 Uiso 1 1 calc R
C22 C 0.9880(4) 1.1877(4) 0.31901(12) 0.0330(8) Uani 1 1 d .
H22 H 1.0627 1.1728 0.3377 0.040 Uiso 1 1 calc R
C23 C 1.0142(4) 1.2628(3) 0.27488(13) 0.0311(8) Uani 1 1 d .
H23 H 1.1031 1.3018 0.2656 0.037 Uiso 1 1 calc R
C24 C 0.9038(4) 1.2774(3) 0.24531(12) 0.0282(7) Uani 1 1 d .
H24 H 0.9217 1.3222 0.2152 0.034 Uiso 1 1 calc R
C25 C 0.7674(3) 1.2250(3) 0.26107(11) 0.0246(7) Uani 1 1 d .
H25 H 0.6952 1.2351 0.2412 0.029 Uiso 1 1 calc R
C26 C 0.1726(3) 0.9206(3) 0.39147(11) 0.0243(7) Uani 1 1 d .
H26 H 0.1430 0.8499 0.3824 0.029 Uiso 1 1 calc R
C27 C 0.3145(3) 0.9618(3) 0.37402(11) 0.0233(7) Uani 1 1 d .
H27 H 0.3788 0.9185 0.3534 0.028 Uiso 1 1 calc R
C28 C 0.5801(3) 1.1678(3) 0.40895(10) 0.0217(6) Uani 1 1 d .
C29 C 0.6160(3) 1.2878(3) 0.40480(12) 0.0258(7) Uani 1 1 d .
H29 H 0.5964 1.3375 0.3779 0.031 Uiso 1 1 calc R
C30 C 0.6811(4) 1.3332(3) 0.44087(13) 0.0314(8) Uani 1 1 d .
H30 H 0.7038 1.4129 0.4380 0.038 Uiso 1 1 calc R
C31 C 0.7122(4) 1.2587(4) 0.48121(13) 0.0323(8) Uani 1 1 d .
H31 H 0.7576 1.2885 0.5048 0.039 Uiso 1 1 calc R
C32 C 0.6753(4) 1.1401(3) 0.48608(12) 0.0304(8) Uani 1 1 d .
H32 H 0.6958 1.0906 0.5129 0.036 Uiso 1 1 calc R
C33 C 0.6070(4) 1.0950(3) 0.45045(11) 0.0259(7) Uani 1 1 d .
H33 H 0.5794 1.0162 0.4544 0.031 Uiso 1 1 calc R
C34 C 0.2721(4) 0.4421(3) 0.46758(12) 0.0303(8) Uani 1 1 d .
H34 H 0.3171 0.4032 0.4924 0.036 Uiso 1 1 calc R
C35 C 0.3447(4) 0.5324(3) 0.43583(12) 0.0294(7) Uani 1 1 d .
H35 H 0.4379 0.5548 0.4399 0.035 Uiso 1 1 calc R
C36 C 0.2781(3) 0.5896(3) 0.39781(11) 0.0250(7) Uani 1 1 d .
H36 H 0.3273 0.6499 0.3770 0.030 Uiso 1 1 calc R
C37 C 0.1375(3) 0.5565(3) 0.39087(11) 0.0233(7) Uani 1 1 d .
C38 C 0.0648(3) 0.6158(3) 0.34978(11) 0.0240(7) Uani 1 1 d .
C39 C 0.1347(3) 0.6330(3) 0.30236(11) 0.0254(7) Uani 1 1 d .
C40 C 0.0653(3) 0.7076(3) 0.26412(11) 0.0253(7) Uani 1 1 d .
C41 C 0.0315(3) 0.8276(3) 0.26790(11) 0.0274(7) Uani 1 1 d .
H41 H 0.0533 0.8627 0.2945 0.033 Uiso 1 1 calc R
C42 C -0.0352(3) 0.8957(3) 0.23182(11) 0.0282(7) Uani 1 1 d .
H42 H -0.0565 0.9751 0.2345 0.034 Uiso 1 1 calc R
C43 C -0.0695(3) 0.8420(3) 0.19151(11) 0.0278(7) Uani 1 1 d .
C44 C -0.1499(4) 0.9094(4) 0.15572(11) 0.0298(8) Uani 1 1 d .
C45 C -0.2112(4) 0.8639(4) 0.12040(11) 0.0332(8) Uani 1 1 d .
H45 H -0.1968 0.7848 0.1154 0.040 Uiso 1 1 calc R
C46 C -0.2989(4) 0.9390(4) 0.09062(11) 0.0326(8) Uani 1 1 d .
C47 C -0.3323(5) 0.7343(5) 0.04691(16) 0.0533(12) Uani 1 1 d .
H47A H -0.2273 0.7271 0.0417 0.080 Uiso 1 1 calc GR
H47B H -0.3710 0.6997 0.0217 0.080 Uiso 1 1 calc GR
H47C H -0.3713 0.6941 0.0781 0.080 Uiso 1 1 calc GR
C48 C -0.2470(4) 1.1046(4) 0.13490(12) 0.0367(9) Uani 1 1 d .
C49 C -0.3162(4) 1.0557(4) 0.09882(11) 0.0341(9) Uani 1 1 d .
C50 C -0.4051(5) 1.1356(4) 0.07180(13) 0.0440(10) Uani 1 1 d .
C51 C 0.1312(4) 0.4109(3) 0.46160(12) 0.0315(8) Uani 1 1 d .
H51 H 0.0809 0.3525 0.4833 0.038 Uiso 1 1 calc R
C52 C 0.0642(4) 0.4666(3) 0.42319(12) 0.0288(7) Uani 1 1 d .
H52 H -0.0289 0.4438 0.4192 0.035 Uiso 1 1 calc R
C53 C -0.0893(3) 0.6598(3) 0.36523(11) 0.0256(7) Uani 1 1 d .
C54 C -0.1235(3) 0.7178(3) 0.40732(12) 0.0263(7) Uani 1 1 d .
H54 H -0.0509 0.7262 0.4264 0.032 Uiso 1 1 calc R
C55 C -0.2651(4) 0.7641(3) 0.42166(13) 0.0327(8) Uani 1 1 d .
H55 H -0.2848 0.8039 0.4494 0.039 Uiso 1 1 calc R
C56 C -0.3742(4) 0.7496(4) 0.39412(15) 0.0424(10) Uani 1 1 d .
H56 H -0.4672 0.7815 0.4029 0.051 Uiso 1 1 calc R
C57 C -0.3448(4) 0.6864(4) 0.35266(14) 0.0445(11) Uani 1 1 d .
H57 H -0.4192 0.6742 0.3348 0.053 Uiso 1 1 calc R
C58 C -0.2032(4) 0.6424(4) 0.33859(13) 0.0351(9) Uani 1 1 d .
H58 H -0.1841 0.6012 0.3113 0.042 Uiso 1 1 calc R
C59 C 0.2846(4) 0.5848(3) 0.28466(11) 0.0271(7) Uani 1 1 d .
C60 C 0.3802(4) 0.6532(4) 0.25011(15) 0.0468(11) Uani 1 1 d .
H60 H 0.3499 0.7275 0.2381 0.056 Uiso 1 1 calc R
C61 C 0.5219(5) 0.6127(4) 0.23293(17) 0.0600(15) Uani 1 1 d .
H61 H 0.5842 0.6606 0.2100 0.072 Uiso 1 1 calc R
C62 C 0.5699(4) 0.5021(4) 0.24975(15) 0.0466(11) Uani 1 1 d .
H62 H 0.6646 0.4762 0.2389 0.056 Uiso 1 1 calc R
C63 C 0.4739(4) 0.4302(3) 0.28333(12) 0.0324(8) Uani 1 1 d .
H63 H 0.5043 0.3552 0.2945 0.039 Uiso 1 1 calc R
C64 C 0.3331(4) 0.4696(3) 0.30026(11) 0.0269(7) Uani 1 1 d .
H64 H 0.2697 0.4200 0.3221 0.032 Uiso 1 1 calc R
C65 C 0.0383(4) 0.6568(4) 0.22207(12) 0.0332(8) Uani 1 1 d .
H65 H 0.0659 0.5790 0.2180 0.040 Uiso 1 1 calc R
C66 C -0.0299(4) 0.7235(4) 0.18666(12) 0.0345(8) Uani 1 1 d .
H66 H -0.0493 0.6890 0.1596 0.041 Uiso 1 1 calc R

loop_
_atom_site_aniso_label
_atom_site_aniso_U_11
_atom_site_aniso_U_22
_atom_site_aniso_U_33
_atom_site_aniso_U_23
_atom_site_aniso_U_13
_atom_site_aniso_U_12
S1 0.0380(5) 0.0440(6) 0.0221(4) 0.0016(4) -0.0122(3) -0.0040(4)
S2 0.0340(5) 0.0649(7) 0.0238(4) -0.0021(4) -0.0123(4) 0.0023(5)
O1 0.0284(12) 0.0429(15) 0.0198(11) -0.0051(10) -0.0090(9) -0.0027(11)
O2 0.0463(16) 0.0544(19) 0.0313(14) -0.0117(13) -0.0153(12) 0.0032(14)
O3 0.0317(13) 0.0507(17) 0.0190(11) 0.0060(10) -0.0095(9) 0.0074(12)
O4 0.069(2) 0.052(2) 0.0339(14) 0.0079(13) -0.0240(14) 0.0069(16)
N1 0.085(3) 0.044(2) 0.0422(19) -0.0081(17) -0.041(2) 0.004(2)
N2 0.055(2) 0.065(3) 0.0372(18) 0.0053(17) -0.0242(17) 0.010(2)
C1 0.070(3) 0.041(2) 0.042(2) 0.0006(19) -0.027(2) -0.001(2)
C2 0.0257(16) 0.0370(19) 0.0193(14) -0.0006(13) -0.0038(12) -0.0058(14)
C3 0.0270(16) 0.040(2) 0.0193(14) 0.0007(13) -0.0081(12) -0.0055(15)
C4 0.0212(15) 0.040(2) 0.0201(15) -0.0059(13) -0.0031(12) -0.0039(14)
C5 0.0191(15) 0.0380(19) 0.0202(14) -0.0031(13) -0.0061(12) -0.0013(14)
C6 0.0186(14) 0.0351(19) 0.0239(15) -0.0095(13) -0.0056(12) 0.0016(13)
C7 0.0180(14) 0.040(2) 0.0223(15) -0.0067(14) -0.0073(12) 0.0039(14)
C8 0.0170(14) 0.0318(17) 0.0166(13) -0.0043(12) -0.0061(11) -0.0010(13)
C9 0.0173(13) 0.0268(16) 0.0186(13) -0.0024(12) -0.0082(11) 0.0018(12)
C10 0.0179(14) 0.0226(16) 0.0229(14) -0.0036(12) -0.0081(11) 0.0031(12)
C11 0.0187(14) 0.0257(16) 0.0191(14) -0.0034(12) -0.0078(11) 0.0038(12)
C12 0.0196(14) 0.0316(18) 0.0232(15) -0.0059(13) -0.0063(12) 0.0036(13)
C13 0.0241(16) 0.0323(18) 0.0273(16) -0.0055(14) -0.0044(13) 0.0028(14)
C14 0.0206(15) 0.0317(18) 0.0258(15) 0.0031(13) -0.0072(12) -0.0014(13)
C15 0.0275(17) 0.049(2) 0.0149(14) -0.0048(14) -0.0072(12) -0.0060(16)
C16 0.043(2) 0.046(2) 0.0248(17) -0.0061(16) -0.0146(15) 0.0024(18)
C17 0.0319(18) 0.038(2) 0.0220(15) -0.0065(14) -0.0078(13) -0.0011(16)
C18 0.0200(15) 0.046(2) 0.0260(16) -0.0089(15) -0.0107(13) 0.0096(15)
C19 0.0202(15) 0.041(2) 0.0224(15) -0.0104(14) -0.0067(12) 0.0068(14)
C20 0.0171(14) 0.0280(17) 0.0228(14) -0.0061(12) -0.0065(11) 0.0039(12)
C21 0.0181(15) 0.041(2) 0.0244(15) -0.0021(14) -0.0075(12) 0.0071(14)
C22 0.0204(16) 0.052(2) 0.0288(17) -0.0050(16) -0.0121(13) 0.0027(16)
C23 0.0189(15) 0.038(2) 0.0374(18) -0.0061(15) -0.0050(13) -0.0027(14)
C24 0.0233(16) 0.0310(18) 0.0294(16) 0.0002(14) -0.0044(13) 0.0054(14)
C25 0.0198(15) 0.0339(18) 0.0218(15) -0.0063(13) -0.0075(12) 0.0063(13)
C26 0.0270(16) 0.0275(17) 0.0204(14) 0.0016(12) -0.0118(12) -0.0038(13)
C27 0.0251(15) 0.0282(17) 0.0191(14) -0.0034(12) -0.0110(12) -0.0001(13)
C28 0.0150(13) 0.0321(17) 0.0197(14) -0.0052(12) -0.0066(11) 0.0025(12)
C29 0.0228(15) 0.0289(17) 0.0276(16) -0.0034(13) -0.0100(12) 0.0016(13)
C30 0.0214(16) 0.0348(19) 0.0415(19) -0.0118(16) -0.0100(14) -0.0023(15)
C31 0.0230(16) 0.046(2) 0.0331(18) -0.0152(16) -0.0152(14) 0.0037(16)
C32 0.0304(17) 0.042(2) 0.0222(15) -0.0053(14) -0.0132(13) 0.0041(15)
C33 0.0283(16) 0.0281(17) 0.0236(15) -0.0021(13) -0.0111(13) -0.0014(14)
C34 0.043(2) 0.0269(18) 0.0227(15) -0.0040(13) -0.0124(14) 0.0115(15)
C35 0.0303(17) 0.0326(19) 0.0285(16) -0.0048(14) -0.0138(14) 0.0068(15)
C36 0.0242(16) 0.0295(18) 0.0209(14) 0.0006(12) -0.0047(12) 0.0035(13)
C37 0.0229(15) 0.0271(17) 0.0203(14) -0.0008(12) -0.0057(12) 0.0046(13)
C38 0.0188(14) 0.0288(17) 0.0240(15) 0.0013(13) -0.0046(12) 0.0009(13)
C39 0.0209(15) 0.0312(18) 0.0238(15) 0.0035(13) -0.0066(12) 0.0008(13)
C40 0.0152(14) 0.0390(19) 0.0206(14) 0.0035(13) -0.0041(11) 0.0010(13)
C41 0.0213(15) 0.039(2) 0.0221(15) 0.0015(14) -0.0073(12) 0.0011(14)
C42 0.0225(15) 0.039(2) 0.0217(15) 0.0049(14) -0.0061(12) 0.0027(14)
C43 0.0188(15) 0.048(2) 0.0146(14) 0.0027(13) -0.0026(11) 0.0050(14)
C44 0.0228(16) 0.045(2) 0.0200(15) 0.0012(14) -0.0040(12) 0.0075(15)
C45 0.0229(16) 0.057(3) 0.0197(15) -0.0014(15) -0.0073(13) 0.0082(16)
C46 0.0258(17) 0.056(3) 0.0160(14) 0.0003(15) -0.0048(12) 0.0033(16)
C47 0.052(3) 0.074(3) 0.041(2) -0.013(2) -0.024(2) 0.013(2)
C48 0.042(2) 0.045(2) 0.0223(16) 0.0056(16) -0.0108(15) 0.0109(18)
C49 0.0287(18) 0.054(3) 0.0187(15) 0.0064(15) -0.0093(13) 0.0043(17)
C50 0.042(2) 0.061(3) 0.0286(18) 0.0096(18) -0.0136(16) 0.005(2)
C51 0.045(2) 0.0202(16) 0.0256(16) 0.0033(13) 0.0008(14) 0.0084(15)
C52 0.0263(16) 0.0313(18) 0.0267(16) 0.0036(14) -0.0024(13) 0.0017(14)
C53 0.0192(14) 0.0301(18) 0.0262(16) 0.0054(13) -0.0055(12) 0.0004(13)
C54 0.0225(15) 0.0254(17) 0.0296(16) 0.0064(13) -0.0064(12) 0.0001(13)
C55 0.0271(17) 0.0290(19) 0.0369(19) 0.0049(15) 0.0042(14) 0.0054(15)
C56 0.0195(17) 0.052(3) 0.048(2) 0.0159(19) 0.0013(15) 0.0095(17)
C57 0.0175(16) 0.074(3) 0.040(2) 0.009(2) -0.0080(15) 0.0008(18)
C58 0.0176(15) 0.058(3) 0.0299(17) 0.0013(16) -0.0074(13) -0.0038(16)
C59 0.0218(15) 0.0355(19) 0.0234(15) 0.0021(13) -0.0060(12) 0.0052(14)
C60 0.0287(19) 0.049(3) 0.051(2) 0.0249(19) 0.0073(17) 0.0162(18)
C61 0.034(2) 0.061(3) 0.068(3) 0.031(2) 0.018(2) 0.015(2)
C62 0.0289(19) 0.053(3) 0.050(2) 0.012(2) 0.0040(17) 0.0190(19)
C63 0.0323(18) 0.036(2) 0.0284(17) 0.0021(15) -0.0082(14) 0.0097(15)
C64 0.0262(16) 0.0320(18) 0.0228(15) 0.0005(13) -0.0074(12) -0.0010(14)
C65 0.0321(18) 0.044(2) 0.0231(16) -0.0022(15) -0.0057(14) 0.0121(16)
C66 0.0323(18) 0.051(2) 0.0202(15) -0.0036(15) -0.0067(13) 0.0097(17)

loop_
_atom_type_symbol
_atom_type_description
_atom_type_scat_dispersion_real
_atom_type_scat_dispersion_imag
_atom_type_scat_source
C C 0.0033 0.0016 'International Tables Vol C Tables 4.2.6.8 and 6.1.1.4'
H H 0.0000 0.0000 'International Tables Vol C Tables 4.2.6.8 and 6.1.1.4'
N N 0.0061 0.0033 'International Tables Vol C Tables 4.2.6.8 and 6.1.1.4'
O O 0.0106 0.0060 'International Tables Vol C Tables 4.2.6.8 and 6.1.1.4'
S S 0.1246 0.1234 'International Tables Vol C Tables 4.2.6.8 and 6.1.1.4'

loop_
_geom_angle_atom_site_label_1
_geom_angle_atom_site_label_2
_geom_angle_atom_site_label_3
_geom_angle
C2 S1 C1 103.71(18)
C46 S2 C47 103.8(2)
C4 O1 C17 121.4(3)
C44 O3 C48 121.9(3)
S1 C1 H1A 109.5
S1 C1 H1B 109.5
S1 C1 H1C 109.5
H1A C1 H1B 109.5
H1A C1 H1C 109.5
H1B C1 H1C 109.5
C3 C2 S1 124.4(3)
C15 C2 S1 118.1(2)
C15 C2 C3 117.5(3)
C2 C3 H3 120.0
C4 C3 C2 120.0(4)
C4 C3 H3 120.0
O1 C4 C5 111.9(3)
C3 C4 O1 122.2(3)
C3 C4 C5 125.8(3)
C6 C5 C4 120.4(3)
C18 C5 C4 120.3(3)
C18 C5 C6 119.2(3)
C5 C6 H6 120.1
C7 C6 C5 119.9(3)
C7 C6 H6 120.1
C6 C7 H7 119.5
C6 C7 C8 121.1(3)
C8 C7 H7 119.5
C7 C8 C9 120.7(3)
C7 C8 C19 118.7(3)
C19 C8 C9 120.6(3)
C10 C9 C8 122.2(3)
C10 C9 C20 124.0(3)
C20 C9 C8 113.7(2)
C9 C10 C11 124.1(3)
C9 C10 C28 122.1(3)
C11 C10 C28 113.8(2)
C12 C11 C10 120.1(3)
C27 C11 C10 121.6(3)
C27 C11 C12 118.2(3)
C11 C12 H12 119.1
C13 C12 C11 121.7(3)
C13 C12 H12 119.1
C12 C13 H13 120.4
C14 C13 C12 119.3(3)
C14 C13 H13 120.4
C13 C14 H14 120.0
C13 C14 C26 120.0(3)
C26 C14 H14 120.0
C2 C15 C16 121.9(3)
C2 C15 C17 122.3(3)
C17 C15 C16 115.8(3)
N1 C16 C15 177.9(5)
O1 C17 C15 116.5(3)
O2 C17 O1 115.6(3)
O2 C17 C15 127.8(3)
C5 C18 H18 119.7
C19 C18 C5 120.6(3)
C19 C18 H18 119.7
C8 C19 H19 119.8
C18 C19 C8 120.4(3)
C18 C19 H19 119.8
C21 C20 C9 122.8(3)
C25 C20 C9 118.8(3)
C25 C20 C21 118.4(3)
C20 C21 H21 119.7
C22 C21 C20 120.5(3)
C22 C21 H21 119.7
C21 C22 H22 119.8
C21 C22 C23 120.5(3)
C23 C22 H22 119.8
C22 C23 H23 120.5
C24 C23 C22 119.0(3)
C24 C23 H23 120.5
C23 C24 H24 120.0
C25 C24 C23 120.1(3)
C25 C24 H24 120.0
C20 C25 H25 119.4
C24 C25 C20 121.3(3)
C24 C25 H25 119.4
C14 C26 H26 119.7
C27 C26 C14 120.5(3)
C27 C26 H26 119.7
C11 C27 H27 119.9
C26 C27 C11 120.2(3)
C26 C27 H27 119.9
C29 C28 C10 122.1(3)
C33 C28 C10 119.0(3)
C33 C28 C29 118.9(3)
C28 C29 H29 119.8
C30 C29 C28 120.4(3)
C30 C29 H29 119.8
C29 C30 H30 120.0
C29 C30 C31 120.0(3)
C31 C30 H30 120.0
C30 C31 H31 120.0
C32 C31 C30 120.0(3)
C32 C31 H31 120.0
C31 C32 H32 120.0
C31 C32 C33 119.9(3)
C33 C32 H32 120.0
C28 C33 C32 120.6(3)
C28 C33 H33 119.7
C32 C33 H33 119.7
C35 C34 H34 120.4
C51 C34 H34 120.4
C51 C34 C35 119.2(3)
C34 C35 H35 119.8
C34 C35 C36 120.4(3)
C36 C35 H35 119.8
C35 C36 H36 119.7
C35 C36 C37 120.6(3)
C37 C36 H36 119.7
C36 C37 C38 121.4(3)
C52 C37 C36 118.8(3)
C52 C37 C38 119.8(3)
C37 C38 C53 114.5(2)
C39 C38 C37 123.0(3)
C39 C38 C53 122.4(3)
C38 C39 C40 120.8(3)
C38 C39 C59 124.3(3)
C59 C39 C40 114.8(3)
C41 C40 C39 121.9(3)
C41 C40 C65 118.9(3)
C65 C40 C39 119.2(3)
C40 C41 H41 119.5
C40 C41 C42 120.9(3)
C42 C41 H41 119.5
C41 C42 H42 120.2
C41 C42 C43 119.5(3)
C43 C42 H42 120.2
C42 C43 C44 120.0(3)
C66 C43 C42 119.5(3)
C66 C43 C44 120.4(3)
O3 C44 C43 112.8(3)
C45 C44 O3 121.1(3)
C45 C44 C43 126.0(4)
C44 C45 H45 120.0
C44 C45 C46 120.0(4)
C46 C45 H45 120.0
C45 C46 S2 123.2(3)
C49 C46 S2 118.6(3)
C49 C46 C45 118.2(3)
S2 C47 H47A 109.5
S2 C47 H47B 109.5
S2 C47 H47C 109.5
H47A C47 H47B 109.5
H47A C47 H47C 109.5
H47B C47 H47C 109.5
O3 C48 C49 116.9(4)
O4 C48 O3 115.4(3)
O4 C48 C49 127.7(3)
C46 C49 C48 121.8(3)
C46 C49 C50 121.8(3)
C48 C49 C50 116.4(4)
N2 C50 C49 178.7(5)
C34 C51 H51 119.6
C34 C51 C52 120.8(3)
C52 C51 H51 119.6
C37 C52 C51 120.2(3)
C37 C52 H52 119.9
C51 C52 H52 119.9
C54 C53 C38 120.4(3)
C54 C53 C58 118.0(3)
C58 C53 C38 121.6(3)
C53 C54 H54 119.1
C53 C54 C55 121.7(3)
C55 C54 H54 119.1
C54 C55 H55 120.3
C56 C55 C54 119.4(4)
C56 C55 H55 120.3
C55 C56 H56 119.9
C55 C56 C57 120.1(3)
C57 C56 H56 119.9
C56 C57 H57 120.1
C58 C57 C56 119.7(3)
C58 C57 H57 120.1
C53 C58 H58 119.5
C57 C58 C53 121.0(4)
C57 C58 H58 119.5
C60 C59 C39 119.3(3)
C60 C59 C64 117.3(3)
C64 C59 C39 123.3(3)
C59 C60 H60 119.3
C59 C60 C61 121.4(4)
C61 C60 H60 119.3
C60 C61 H61 119.6
C62 C61 C60 120.8(4)
C62 C61 H61 119.6
C61 C62 H62 120.6
C61 C62 C63 118.9(4)
C63 C62 H62 120.6
C62 C63 H63 119.7
C64 C63 C62 120.6(3)
C64 C63 H63 119.7
C59 C64 H64 119.5
C63 C64 C59 121.0(3)
C63 C64 H64 119.5
C40 C65 H65 119.9
C66 C65 C40 120.2(4)
C66 C65 H65 119.9
C43 C66 H66 119.6
C65 C66 C43 120.8(3)
C65 C66 H66 119.6

loop_
_geom_bond_atom_site_label_1
_geom_bond_atom_site_label_2
_geom_bond_distance
S1 C1 1.809(5)
S1 C2 1.732(4)
S2 C46 1.742(4)
S2 C47 1.805(5)
O1 C4 1.378(4)
O1 C17 1.398(4)
O2 C17 1.221(5)
O3 C44 1.373(5)
O3 C48 1.401(4)
O4 C48 1.217(5)
N1 C16 1.142(5)
N2 C50 1.153(5)
C1 H1A 0.9600
C1 H1B 0.9600
C1 H1C 0.9600
C2 C3 1.438(5)
C2 C15 1.398(5)
C3 H3 0.9300
C3 C4 1.360(5)
C4 C5 1.482(4)
C5 C6 1.418(5)
C5 C18 1.396(5)
C6 H6 0.9300
C6 C7 1.392(4)
C7 H7 0.9300
C7 C8 1.401(5)
C8 C9 1.513(4)
C8 C19 1.414(4)
C9 C10 1.362(4)
C9 C20 1.500(4)
C10 C11 1.496(4)
C10 C28 1.518(4)
C11 C12 1.418(5)
C11 C27 1.408(4)
C12 H12 0.9300
C12 C13 1.397(4)
C13 H13 0.9300
C13 C14 1.394(5)
C14 H14 0.9300
C14 C26 1.413(5)
C15 C16 1.446(5)
C15 C17 1.445(5)
C18 H18 0.9300
C18 C19 1.395(5)
C19 H19 0.9300
C20 C21 1.410(4)
C20 C25 1.409(4)
C21 H21 0.9300
C21 C22 1.395(5)
C22 H22 0.9300
C22 C23 1.415(5)
C23 H23 0.9300
C23 C24 1.405(5)
C24 H24 0.9300
C24 C25 1.394(4)
C25 H25 0.9300
C26 H26 0.9300
C26 C27 1.398(4)
C27 H27 0.9300
C28 C29 1.404(5)
C28 C33 1.404(4)
C29 H29 0.9300
C29 C30 1.400(5)
C30 H30 0.9300
C30 C31 1.400(5)
C31 H31 0.9300
C31 C32 1.390(5)
C32 H32 0.9300
C32 C33 1.404(4)
C33 H33 0.9300
C34 H34 0.9300
C34 C35 1.396(5)
C34 C51 1.396(5)
C35 H35 0.9300
C35 C36 1.403(4)
C36 H36 0.9300
C36 C37 1.407(4)
C37 C38 1.509(4)
C37 C52 1.403(4)
C38 C39 1.375(4)
C38 C53 1.509(5)
C39 C40 1.506(4)
C39 C59 1.504(5)
C40 C41 1.408(5)
C40 C65 1.421(5)
C41 H41 0.9300
C41 C42 1.415(4)
C42 H42 0.9300
C42 C43 1.417(5)
C43 C44 1.477(5)
C43 C66 1.405(6)
C44 C45 1.363(5)
C45 H45 0.9300
C45 C46 1.450(5)
C46 C49 1.375(6)
C47 H47A 0.9600
C47 H47B 0.9600
C47 H47C 0.9600
C48 C49 1.440(6)
C49 C50 1.443(5)
C51 H51 0.9300
C51 C52 1.407(5)
C52 H52 0.9300
C53 C54 1.399(5)
C53 C58 1.408(4)
C54 H54 0.9300
C54 C55 1.411(5)
C55 H55 0.9300
C55 C56 1.382(6)
C56 H56 0.9300
C56 C57 1.415(6)
C57 H57 0.9300
C57 C58 1.400(5)
C58 H58 0.9300
C59 C60 1.387(5)
C59 C64 1.423(5)
C60 H60 0.9300
C60 C61 1.405(5)
C61 H61 0.9300
C61 C62 1.384(6)
C62 H62 0.9300
C62 C63 1.396(5)
C63 H63 0.9300
C63 C64 1.391(5)
C64 H64 0.9300
C65 H65 0.9300
C65 C66 1.402(5)
C66 H66 0.9300

loop_
_geom_torsion_atom_site_label_1
_geom_torsion_atom_site_label_2
_geom_torsion_atom_site_label_3
_geom_torsion_atom_site_label_4
_geom_torsion
S1 C2 C3 C4 178.7(2)
S1 C2 C15 C16 0.0(4)
S1 C2 C15 C17 179.3(2)
S2 C46 C49 C48 -178.8(3)
S2 C46 C49 C50 1.4(5)
O1 C4 C5 C6 25.0(4)
O1 C4 C5 C18 -155.7(3)
O3 C44 C45 C46 -2.7(5)
O3 C48 C49 C46 -2.0(5)
O3 C48 C49 C50 177.9(3)
O4 C48 C49 C46 178.2(4)
O4 C48 C49 C50 -1.9(6)
C1 S1 C2 C3 4.8(3)
C1 S1 C2 C15 -175.6(3)
C2 C3 C4 O1 2.1(5)
C2 C3 C4 C5 -178.3(3)
C2 C15 C16 N1 -103(13)
C2 C15 C17 O1 1.7(5)
C2 C15 C17 O2 -179.2(4)
C3 C2 C15 C16 179.6(3)
C3 C2 C15 C17 -1.1(5)
C3 C4 C5 C6 -154.7(3)
C3 C4 C5 C18 24.7(5)
C4 O1 C17 O2 -179.6(3)
C4 O1 C17 C15 -0.5(4)
C4 C5 C6 C7 177.4(3)
C4 C5 C18 C19 -178.7(3)
C5 C6 C7 C8 1.5(5)
C5 C18 C19 C8 0.9(5)
C6 C5 C18 C19 0.7(5)
C6 C7 C8 C9 -176.7(3)
C6 C7 C8 C19 0.2(5)
C7 C8 C9 C10 -121.7(3)
C7 C8 C9 C20 62.1(4)
C7 C8 C19 C18 -1.4(5)
C8 C9 C10 C11 5.3(5)
C8 C9 C10 C28 -173.0(3)
C8 C9 C20 C21 -142.7(3)
C8 C9 C20 C25 39.1(4)
C9 C8 C19 C18 175.5(3)
C9 C10 C11 C12 -139.4(3)
C9 C10 C11 C27 42.4(5)
C9 C10 C28 C29 62.6(4)
C9 C10 C28 C33 -117.8(4)
C9 C20 C21 C22 -174.3(3)
C9 C20 C25 C24 174.0(3)
C10 C9 C20 C21 41.2(5)
C10 C9 C20 C25 -137.0(3)
C10 C11 C12 C13 179.9(3)
C10 C11 C27 C26 179.1(3)
C10 C28 C29 C30 -178.7(3)
C10 C28 C33 C32 177.3(3)
C11 C10 C28 C29 -115.9(3)
C11 C10 C28 C33 63.7(4)
C11 C12 C13 C14 1.9(5)
C12 C11 C27 C26 0.9(4)
C12 C13 C14 C26 -1.0(5)
C13 C14 C26 C27 0.1(5)
C14 C26 C27 C11 0.0(4)
C15 C2 C3 C4 -0.9(5)
C16 C15 C17 O1 -178.9(3)
C16 C15 C17 O2 0.1(5)
C17 O1 C4 C3 -1.5(4)
C17 O1 C4 C5 178.9(3)
C17 C15 C16 N1 78(13)
C18 C5 C6 C7 -1.9(5)
C19 C8 C9 C10 61.4(4)
C19 C8 C9 C20 -114.7(3)
C20 C9 C10 C11 -178.9(3)
C20 C9 C10 C28 2.8(5)
C20 C21 C22 C23 0.5(6)
C21 C20 C25 C24 -4.3(5)
C21 C22 C23 C24 -4.7(6)
C22 C23 C24 C25 4.3(5)
C23 C24 C25 C20 0.2(5)
C25 C20 C21 C22 3.9(5)
C27 C11 C12 C13 -1.8(4)
C28 C10 C11 C12 39.0(4)
C28 C10 C11 C27 -139.2(3)
C28 C29 C30 C31 0.6(5)
C29 C28 C33 C32 -3.1(5)
C29 C30 C31 C32 -1.5(5)
C30 C31 C32 C33 0.1(5)
C31 C32 C33 C28 2.2(5)
C33 C28 C29 C30 1.7(5)
C34 C35 C36 C37 -0.4(5)
C34 C51 C52 C37 -1.3(5)
C35 C34 C51 C52 2.1(5)
C35 C36 C37 C38 -179.2(3)
C35 C36 C37 C52 1.1(5)
C36 C37 C38 C39 48.5(5)
C36 C37 C38 C53 -128.9(3)
C36 C37 C52 C51 -0.3(5)
C37 C38 C39 C40 -171.2(3)
C37 C38 C39 C59 6.5(6)
C37 C38 C53 C54 42.9(4)
C37 C38 C53 C58 -136.1(3)
C38 C37 C52 C51 -180.0(3)
C38 C39 C40 C41 60.7(4)
C38 C39 C40 C65 -121.8(4)
C38 C39 C59 C60 -141.8(4)
C38 C39 C59 C64 40.6(5)
C38 C53 C54 C55 177.5(3)
C38 C53 C58 C57 -178.3(3)
C39 C38 C53 C54 -134.5(3)
C39 C38 C53 C58 46.5(5)
C39 C40 C41 C42 -179.3(3)
C39 C40 C65 C66 178.2(3)
C39 C59 C60 C61 179.2(4)
C39 C59 C64 C63 -178.9(3)
C40 C39 C59 C60 36.0(5)
C40 C39 C59 C64 -141.6(3)
C40 C41 C42 C43 0.5(5)
C40 C65 C66 C43 1.5(5)
C41 C40 C65 C66 -4.2(5)
C41 C42 C43 C44 175.0(3)
C41 C42 C43 C66 -3.2(5)
C42 C43 C44 O3 9.0(4)
C42 C43 C44 C45 -168.2(3)
C42 C43 C66 C65 2.2(5)
C43 C44 C45 C46 174.3(3)
C44 O3 C48 O4 179.8(3)
C44 O3 C48 C49 0.0(5)
C44 C43 C66 C65 -176.0(3)
C44 C45 C46 S2 -178.9(3)
C44 C45 C46 C49 0.7(5)
C45 C46 C49 C48 1.6(5)
C45 C46 C49 C50 -178.2(3)
C46 C49 C50 N2 38(20)
C47 S2 C46 C45 -0.7(3)
C47 S2 C46 C49 179.7(3)
C48 O3 C44 C43 -175.0(3)
C48 O3 C44 C45 2.4(5)
C48 C49 C50 N2 -141(20)
C51 C34 C35 C36 -1.2(5)
C52 C37 C38 C39 -131.8(4)
C52 C37 C38 C53 50.8(4)
C53 C38 C39 C40 6.0(5)
C53 C38 C39 C59 -176.3(3)
C53 C54 C55 C56 1.4(5)
C54 C53 C58 C57 2.7(5)
C54 C55 C56 C57 1.6(6)
C55 C56 C57 C58 -2.4(6)
C56 C57 C58 C53 0.2(6)
C58 C53 C54 C55 -3.5(5)
C59 C39 C40 C41 -117.2(3)
C59 C39 C40 C65 60.3(4)
C59 C60 C61 C62 0.6(8)
C60 C59 C64 C63 3.4(5)
C60 C61 C62 C63 1.5(8)
C61 C62 C63 C64 -1.1(7)
C62 C63 C64 C59 -1.4(6)
C64 C59 C60 C61 -3.0(7)
C65 C40 C41 C42 3.2(5)
C66 C43 C44 O3 -172.8(3)
C66 C43 C44 C45 10.0(5)

loop_
_platon_squeeze_void_nr
_platon_squeeze_void_average_x
_platon_squeeze_void_average_y
_platon_squeeze_void_average_z
_platon_squeeze_void_volume
_platon_squeeze_void_count_electrons
_platon_squeeze_void_content
1 -0.031 0.500 0.000 396 130 ' '
